data_1500030
loop_
_publ_author_name
'Carmen R. Maldonado'
'Miguel Quir\'os'
'Juan M. Salas'

_publ_contact_author_address
;
     Departamento de Qu\'imica Inorg\'anica
     Facultad de Ciencias
     Universidad de Granada
     18071 Granada
     SPAIN
;
_publ_contact_author_email mquiros@ugr.es
_publ_contact_author_fax 34-58-248526
_publ_contact_author_name 'Miguel Quir\'os'
_publ_contact_author_phone 34-58-240441
_journal_name_full 'Inorganic Chemistry Communications'
_journal_page_first 399
_journal_page_last 403
_journal_paper_doi 10.1016/j.inoche.2009.12.033
_journal_volume 13
_journal_year 2010
_chemical_formula_moiety 'C24 H22 Cu2 N4 O4 2+, 2(C6 H6 N5 O2 1-), 10(H2 O)'
_chemical_formula_sum 'C36 H54 Cu2 N14 O18'
_chemical_formula_weight 1098.01
_chemical_name_systematic
; 
 ? 
;
_space_group_IT_number 2
_symmetry_cell_setting triclinic
_symmetry_space_group_name_Hall '-P 1'
_symmetry_space_group_name_H-M 'P -1'
_atom_sites_solution_hydrogens mixed
_atom_sites_solution_primary heavy
_atom_sites_solution_secondary difmap
_audit_creation_method SHELXL-97
_cell_angle_alpha 71.035(2)
_cell_angle_beta 87.722(2)
_cell_angle_gamma 77.265(2)
_cell_formula_units_Z 1
_cell_length_a 9.2352(10)
_cell_length_b 11.4330(13)
_cell_length_c 11.7995(13)
_cell_measurement_reflns_used 5041
_cell_measurement_temperature 298(2)
_cell_measurement_theta_max 27.9
_cell_measurement_theta_min 2.2
_cell_volume 1148.6(2)
_computing_cell_refinement 'Bruker SMART'
_computing_data_collection 'Bruker SMART (Bruker, 1999)'
_computing_data_reduction 'Bruker SAINT (Bruker, 1999)'
_computing_molecular_graphics 'Xtal_GX (Hall & du Boulay, 1997)'
_computing_publication_material SHELXL-97
_computing_structure_refinement 'SHELXL-97 (Sheldrick, 1997)'
_computing_structure_solution 'SHELXS-97 (Sheldrick, 1997)'
_diffrn_ambient_temperature 298(2)
_diffrn_detector_area_resol_mean 8.26
_diffrn_measured_fraction_theta_full 0.990
_diffrn_measured_fraction_theta_max 0.907
_diffrn_measurement_device_type 'Bruker SMART APEX CCD system'
_diffrn_measurement_method '\f and \w scans'
_diffrn_radiation_monochromator graphite
_diffrn_radiation_source 'fine-focus sealed tube'
_diffrn_radiation_type MoK\a
_diffrn_radiation_wavelength 0.71073
_diffrn_reflns_av_R_equivalents 0.0340
_diffrn_reflns_av_sigmaI/netI 0.0402
_diffrn_reflns_limit_h_max 12
_diffrn_reflns_limit_h_min -11
_diffrn_reflns_limit_k_max 15
_diffrn_reflns_limit_k_min -15
_diffrn_reflns_limit_l_max 14
_diffrn_reflns_limit_l_min -15
_diffrn_reflns_number 13455
_diffrn_reflns_theta_full 26.80
_diffrn_reflns_theta_max 28.27
_diffrn_reflns_theta_min 1.83
_diffrn_standards_decay_% -0.1
_diffrn_standards_number 189
_exptl_absorpt_coefficient_mu 1.016
_exptl_absorpt_correction_T_max 0.970
_exptl_absorpt_correction_T_min 0.752
_exptl_absorpt_correction_type multi-scan
_exptl_absorpt_process_details 'Bruker SADABS (Bruker, 1999)'
_exptl_crystal_colour blue
_exptl_crystal_density_diffrn 1.587
_exptl_crystal_density_method 'not measured'
_exptl_crystal_description planar
_exptl_crystal_F_000 570
_exptl_crystal_size_max 0.58
_exptl_crystal_size_mid 0.16
_exptl_crystal_size_min 0.03
_refine_diff_density_max 0.379
_refine_diff_density_min -0.301
_refine_diff_density_rms 0.068
_refine_ls_extinction_method none
_refine_ls_goodness_of_fit_ref 1.064
_refine_ls_hydrogen_treatment mixed
_refine_ls_matrix_type full
_refine_ls_number_parameters 357
_refine_ls_number_reflns 5183
_refine_ls_number_restraints 13
_refine_ls_restrained_S_all 1.064
_refine_ls_R_factor_all 0.0479
_refine_ls_R_factor_gt 0.0419
_refine_ls_shift/su_max 0.075
_refine_ls_shift/su_mean 0.002
_refine_ls_structure_factor_coef Fsqd
_refine_ls_weighting_details 'calc w=1/[\s^2^(Fo^2^)+(0.0500P)^2^+0.5000P] where P=(Fo^2^+2Fc^2^)/3'
_refine_ls_weighting_scheme calc
_refine_ls_wR_factor_gt 0.1056
_refine_ls_wR_factor_ref 0.1096
_reflns_number_gt 4627
_reflns_number_total 5183
_reflns_threshold_expression I>2\s(I)
_cod_data_source_file cufohax.cif
_cod_data_source_block cufohax
_cod_database_code 1500030

loop_
_symmetry_equiv_pos_as_xyz
'x, y, z'
'-x, -y, -z'

loop_
_atom_site_label
_atom_site_type_symbol
_atom_site_fract_x
_atom_site_fract_y
_atom_site_fract_z
_atom_site_U_iso_or_equiv
_atom_site_adp_type
_atom_site_occupancy
_atom_site_symmetry_multiplicity
_atom_site_calc_flag
_atom_site_refinement_flags
_atom_site_disorder_assembly
_atom_site_disorder_group
Cu Cu 0.35129(3) 0.56166(3) 0.45030(3) 0.02896(10) Uani 1 1 d . . .
O1H O 0.51672(18) 0.43417(16) 0.42743(16) 0.0326(4) Uani 1 1 d D . .
H1H H 0.498(3) 0.3614(14) 0.445(2) 0.039 Uiso 1 1 d D . .
N1P N 0.1701(2) 0.67766(18) 0.48729(18) 0.0300(4) Uani 1 1 d . . .
C1AP C 0.0445(2) 0.6743(2) 0.4339(2) 0.0267(4) Uani 1 1 d . . .
C2P C 0.1581(3) 0.7531(2) 0.5540(2) 0.0359(5) Uani 1 1 d . . .
H2P H 0.2431 0.7548 0.5925 0.043 Uiso 1 1 d R . .
C3P C 0.0235(3) 0.8292(2) 0.5689(2) 0.0403(6) Uani 1 1 d . . .
H3P H 0.0200 0.8821 0.6149 0.048 Uiso 1 1 d R . .
C4P C -0.1030(3) 0.8260(2) 0.5158(2) 0.0397(6) Uani 1 1 d . . .
H4P H -0.1932 0.8767 0.5254 0.048 Uiso 1 1 d R . .
C4AP C -0.0962(3) 0.7454(2) 0.4462(2) 0.0324(5) Uani 1 1 d . . .
C5P C -0.2220(3) 0.7316(3) 0.3894(2) 0.0385(6) Uani 1 1 d . . .
H5P H -0.3159 0.7775 0.3981 0.046 Uiso 1 1 d R . .
C6P C -0.2084(3) 0.6520(3) 0.3242(2) 0.0379(6) Uani 1 1 d . . .
H6P H -0.2926 0.6431 0.2899 0.046 Uiso 1 1 d R . .
C6AP C -0.0656(3) 0.5807(2) 0.3079(2) 0.0310(5) Uani 1 1 d . . .
C7P C -0.0419(3) 0.4970(2) 0.2406(2) 0.0367(6) Uani 1 1 d . . .
H7P H -0.1216 0.4853 0.2029 0.044 Uiso 1 1 d R . .
C8P C 0.0987(3) 0.4331(3) 0.2315(2) 0.0401(6) Uani 1 1 d . . .
H8P H 0.1160 0.3789 0.1859 0.048 Uiso 1 1 d R . .
C9P C 0.2168(3) 0.4500(3) 0.2893(2) 0.0372(6) Uani 1 1 d . . .
H9P H 0.3117 0.4039 0.2836 0.045 Uiso 1 1 d R . .
N10P N 0.1997(2) 0.52765(18) 0.35418(17) 0.0293(4) Uani 1 1 d . . .
C0AP C 0.0602(2) 0.5923(2) 0.3630(2) 0.0269(5) Uani 1 1 d . . .
N1 N -0.0916(3) 0.0504(2) 0.7879(2) 0.0417(5) Uani 1 1 d . . .
N2 N 0.0343(3) -0.0135(2) 0.7616(2) 0.0445(5) Uani 1 1 d . . .
N3 N 0.1538(3) 0.0065(2) 0.8109(2) 0.0406(5) Uani 1 1 d . . .
C3A C 0.0966(3) 0.0867(2) 0.8701(2) 0.0330(5) Uani 1 1 d . . .
N4 N 0.1717(2) 0.1354(2) 0.93570(19) 0.0363(5) Uani 1 1 d . . .
C4 C 0.3328(3) 0.0949(3) 0.9532(3) 0.0532(8) Uani 1 1 d . . .
H41 H 0.3707 0.1558 0.9763 0.064 Uiso 1 1 d R . .
H42 H 0.3764 0.0878 0.8798 0.064 Uiso 1 1 d R . .
H43 H 0.3573 0.0140 1.0151 0.064 Uiso 1 1 d R . .
C5 C 0.0931(3) 0.2163(3) 0.9913(2) 0.0378(6) Uani 1 1 d . . .
O5 O 0.1551(2) 0.2639(2) 1.0489(2) 0.0543(5) Uani 1 1 d . . .
N6 N -0.0611(2) 0.2433(2) 0.97897(19) 0.0375(5) Uani 1 1 d . . .
C6 C -0.1415(4) 0.3244(3) 1.0456(3) 0.0533(8) Uani 1 1 d . . .
H61 H -0.1238 0.2808 1.1300 0.064 Uiso 1 1 d R . .
H62 H -0.2460 0.3435 1.0268 0.064 Uiso 1 1 d R . .
H63 H -0.1067 0.4017 1.0240 0.064 Uiso 1 1 d R . .
C7 C -0.1456(3) 0.1973(2) 0.9139(2) 0.0367(6) Uani 1 1 d . . .
O7 O -0.2815(2) 0.2276(2) 0.91137(18) 0.0520(5) Uani 1 1 d . . .
C7A C -0.0560(3) 0.1163(2) 0.8566(2) 0.0334(5) Uani 1 1 d . . .
O1W O 0.4292(2) 0.71952(19) 0.30232(17) 0.0423(4) Uani 1 1 d D . .
H11W H 0.402(3) 0.7893(17) 0.317(3) 0.051 Uiso 1 1 d D . .
H12W H 0.389(3) 0.726(3) 0.2366(16) 0.051 Uiso 1 1 d D . .
O2W O 0.3477(3) 0.9637(3) 0.3306(2) 0.0662(7) Uani 1 1 d D . .
H21W H 0.274(3) 0.979(4) 0.283(3) 0.079 Uiso 1 1 d D . .
H22W H 0.402(4) 1.011(3) 0.288(3) 0.079 Uiso 1 1 d D . .
O3W O 0.5032(3) 0.1773(2) 0.4461(2) 0.0548(5) Uani 1 1 d D . .
H31W H 0.520(4) 0.150(3) 0.387(2) 0.066 Uiso 1 1 d D . .
H32W H 0.552(3) 0.120(3) 0.506(2) 0.066 Uiso 1 1 d D . .
O4W O 0.5587(3) 0.1152(2) 0.2341(2) 0.0631(6) Uani 1 1 d D . .
H41W H 0.534(4) 0.1878(19) 0.180(3) 0.076 Uiso 1 1 d D . .
H42W H 0.646(2) 0.078(3) 0.223(3) 0.076 Uiso 1 1 d D . .
O5W O 0.4243(3) 0.3450(3) 0.0601(2) 0.0718(7) Uani 1 1 d D . .
H51W H 0.348(3) 0.320(4) 0.046(4) 0.086 Uiso 1 1 d D . .
H52W H 0.480(4) 0.355(4) 0.000(2) 0.086 Uiso 1 1 d D . .
O6W O 0.5868(3) 0.4804(3) 0.1806(2) 0.0731(7) Uani 1 1 d D . .
H61W H 0.561(5) 0.473(4) 0.2524(16) 0.088 Uiso 1 1 d D . .
H62W H 0.553(4) 0.431(3) 0.154(4) 0.088 Uiso 1 1 d D . .

loop_
_atom_site_aniso_label
_atom_site_aniso_U_11
_atom_site_aniso_U_22
_atom_site_aniso_U_33
_atom_site_aniso_U_23
_atom_site_aniso_U_13
_atom_site_aniso_U_12
Cu 0.02523(16) 0.03288(17) 0.03322(17) -0.01714(12) -0.00309(11) -0.00499(11)
O1H 0.0306(9) 0.0331(9) 0.0390(9) -0.0194(8) -0.0045(7) -0.0041(7)
N1P 0.0293(10) 0.0320(10) 0.0332(10) -0.0153(8) 0.0003(8) -0.0084(8)
C1AP 0.0269(11) 0.0270(11) 0.0275(11) -0.0092(9) 0.0016(8) -0.0078(9)
C2P 0.0374(13) 0.0397(13) 0.0381(13) -0.0198(11) -0.0006(10) -0.0125(11)
C3P 0.0489(15) 0.0363(13) 0.0424(15) -0.0228(11) 0.0049(12) -0.0086(11)
C4P 0.0392(14) 0.0383(14) 0.0433(14) -0.0193(11) 0.0067(11) -0.0036(11)
C4AP 0.0323(12) 0.0310(12) 0.0335(12) -0.0107(10) 0.0036(10) -0.0060(9)
C5P 0.0261(12) 0.0448(14) 0.0426(14) -0.0146(12) 0.0024(10) -0.0033(10)
C6P 0.0278(12) 0.0470(15) 0.0389(14) -0.0115(11) -0.0044(10) -0.0107(11)
C6AP 0.0318(12) 0.0342(12) 0.0288(11) -0.0094(10) -0.0022(9) -0.0120(10)
C7P 0.0375(13) 0.0446(14) 0.0350(13) -0.0168(11) -0.0039(10) -0.0165(11)
C8P 0.0444(15) 0.0459(15) 0.0424(14) -0.0273(12) 0.0009(11) -0.0150(12)
C9P 0.0321(13) 0.0444(14) 0.0416(14) -0.0234(12) 0.0001(10) -0.0067(11)
N10P 0.0284(10) 0.0327(10) 0.0313(10) -0.0155(8) 0.0000(8) -0.0080(8)
C0AP 0.0258(11) 0.0298(11) 0.0263(11) -0.0084(9) 0.0002(8) -0.0094(9)
N1 0.0512(14) 0.0436(13) 0.0356(12) -0.0158(10) -0.0051(10) -0.0154(11)
N2 0.0576(15) 0.0416(13) 0.0399(12) -0.0191(10) -0.0052(11) -0.0120(11)
N3 0.0486(13) 0.0393(12) 0.0372(12) -0.0185(10) -0.0001(10) -0.0068(10)
C3A 0.0404(13) 0.0334(12) 0.0267(11) -0.0107(9) -0.0009(10) -0.0097(10)
N4 0.0344(11) 0.0450(12) 0.0362(11) -0.0210(10) -0.0009(9) -0.0105(9)
C4 0.0358(15) 0.072(2) 0.061(2) -0.0366(17) -0.0064(13) -0.0075(14)
C5 0.0413(14) 0.0453(14) 0.0342(13) -0.0202(11) 0.0026(10) -0.0134(11)
O5 0.0506(12) 0.0740(15) 0.0601(13) -0.0458(12) 0.0037(10) -0.0220(11)
N6 0.0395(12) 0.0446(12) 0.0349(11) -0.0220(10) 0.0031(9) -0.0089(9)
C6 0.0527(18) 0.064(2) 0.0532(18) -0.0372(16) 0.0053(14) -0.0056(15)
C7 0.0387(14) 0.0425(14) 0.0285(12) -0.0103(10) -0.0032(10) -0.0088(11)
O7 0.0366(11) 0.0733(14) 0.0493(12) -0.0284(11) -0.0035(9) -0.0045(10)
C7A 0.0384(13) 0.0365(13) 0.0276(11) -0.0109(10) -0.0026(10) -0.0116(10)
O1W 0.0387(10) 0.0453(11) 0.0413(11) -0.0103(9) -0.0055(8) -0.0104(9)
O2W 0.0688(17) 0.0685(16) 0.0624(16) -0.0125(12) -0.0171(12) -0.0269(13)
O3W 0.0543(13) 0.0542(13) 0.0621(15) -0.0313(11) 0.0005(11) -0.0057(10)
O4W 0.0546(14) 0.0678(16) 0.0663(16) -0.0271(12) 0.0103(12) -0.0052(12)
O5W 0.081(2) 0.0826(18) 0.0635(16) -0.0281(14) 0.0077(13) -0.0360(15)
O6W 0.0849(19) 0.094(2) 0.0565(15) -0.0340(14) 0.0226(14) -0.0420(16)

loop_
_atom_type_symbol
_atom_type_description
_atom_type_scat_dispersion_real
_atom_type_scat_dispersion_imag
_atom_type_scat_source
C C 0.0033 0.0016 'International Tables Vol C Tables 4.2.6.8 and 6.1.1.4'
H H 0.0000 0.0000 'International Tables Vol C Tables 4.2.6.8 and 6.1.1.4'
N N 0.0061 0.0033 'International Tables Vol C Tables 4.2.6.8 and 6.1.1.4'
O O 0.0106 0.0060 'International Tables Vol C Tables 4.2.6.8 and 6.1.1.4'
Cu Cu 0.3201 1.2651 'International Tables Vol C Tables 4.2.6.8 and 6.1.1.4'

loop_
_geom_angle_atom_site_label_1
_geom_angle_atom_site_label_2
_geom_angle_atom_site_label_3
_geom_angle
_geom_angle_site_symmetry_1
_geom_angle_site_symmetry_3
_geom_angle_publ_flag
O1H Cu O1H 83.69(7) . 2_666 ?
O1H Cu N10P 96.31(7) . . ?
O1H Cu N10P 167.22(8) 2_666 . ?
O1H Cu N1P 173.40(8) . . ?
O1H Cu N1P 96.64(7) 2_666 . ?
N10P Cu N1P 81.91(8) . . ?
O1H Cu O1W 91.65(7) . . ?
O1H Cu O1W 93.71(7) 2_666 . ?
N10P Cu O1W 99.07(7) . . ?
N1P Cu O1W 94.90(8) . . ?
O1H Cu Cu 41.87(5) . 2_666 ?
O1H Cu Cu 41.82(5) 2_666 2_666 ?
N10P Cu Cu 136.77(6) . 2_666 ?
N1P Cu Cu 138.08(6) . 2_666 ?
O1W Cu Cu 93.60(5) . 2_666 ?
Cu O1H Cu 96.31(7) . 2_666 ?
Cu O1H H1H 114(2) . . ?
Cu O1H H1H 110(2) 2_666 . ?
C2P N1P C1AP 117.8(2) . . ?
C2P N1P Cu 130.05(17) . . ?
C1AP N1P Cu 112.19(15) . . ?
N1P C1AP C4AP 123.4(2) . . ?
N1P C1AP C0AP 116.7(2) . . ?
C4AP C1AP C0AP 119.9(2) . . ?
N1P C2P C3P 122.8(2) . . ?
N1P C2P H2P 118.6 . . ?
C3P C2P H2P 118.6 . . ?
C4P C3P C2P 119.7(2) . . ?
C4P C3P H3P 120.0 . . ?
C2P C3P H3P 120.2 . . ?
C3P C4P C4AP 119.5(2) . . ?
C3P C4P H4P 120.1 . . ?
C4AP C4P H4P 120.3 . . ?
C1AP C4AP C4P 116.8(2) . . ?
C1AP C4AP C5P 118.8(2) . . ?
C4P C4AP C5P 124.4(2) . . ?
C6P C5P C4AP 121.6(2) . . ?
C6P C5P H5P 119.1 . . ?
C4AP C5P H5P 119.3 . . ?
C5P C6P C6AP 120.6(2) . . ?
C5P C6P H6P 119.8 . . ?
C6AP C6P H6P 119.6 . . ?
C0AP C6AP C7P 116.9(2) . . ?
C0AP C6AP C6P 119.0(2) . . ?
C7P C6AP C6P 124.1(2) . . ?
C8P C7P C6AP 119.3(2) . . ?
C8P C7P H7P 120.3 . . ?
C6AP C7P H7P 120.4 . . ?
C7P C8P C9P 119.9(2) . . ?
C7P C8P H8P 120.1 . . ?
C9P C8P H8P 119.9 . . ?
N10P C9P C8P 122.8(2) . . ?
N10P C9P H9P 118.6 . . ?
C8P C9P H9P 118.6 . . ?
C9P N10P C0AP 117.6(2) . . ?
C9P N10P Cu 129.75(17) . . ?
C0AP N10P Cu 112.60(15) . . ?
N10P C0AP C6AP 123.4(2) . . ?
N10P C0AP C1AP 116.58(19) . . ?
C6AP C0AP C1AP 120.0(2) . . ?
N2 N1 C7A 106.7(2) . . ?
N1 N2 N3 111.9(2) . . ?
C3A N3 N2 105.1(2) . . ?
N3 C3A N4 127.7(2) . . ?
N3 C3A C7A 109.5(2) . . ?
N4 C3A C7A 122.8(2) . . ?
C5 N4 C3A 119.3(2) . . ?
C5 N4 C4 120.0(2) . . ?
C3A N4 C4 120.5(2) . . ?
N4 C4 H41 109.6 . . ?
N4 C4 H42 109.5 . . ?
H41 C4 H42 109.5 . . ?
N4 C4 H43 109.3 . . ?
H41 C4 H43 109.5 . . ?
H42 C4 H43 109.5 . . ?
O5 C5 N4 121.7(2) . . ?
O5 C5 N6 121.1(2) . . ?
N4 C5 N6 117.2(2) . . ?
C5 N6 C7 126.8(2) . . ?
C5 N6 C6 115.5(2) . . ?
C7 N6 C6 117.6(2) . . ?
N6 C6 H61 109.2 . . ?
N6 C6 H62 109.7 . . ?
H61 C6 H62 109.5 . . ?
N6 C6 H63 109.4 . . ?
H61 C6 H63 109.5 . . ?
H62 C6 H63 109.5 . . ?
O7 C7 N6 120.2(2) . . ?
O7 C7 C7A 127.2(3) . . ?
N6 C7 C7A 112.6(2) . . ?
N1 C7A C3A 106.9(2) . . ?
N1 C7A C7 131.9(2) . . ?
C3A C7A C7 121.2(2) . . ?
Cu O1W H11W 110(2) . . ?
Cu O1W H12W 108(2) . . ?
H11W O1W H12W 109(3) . . ?
H21W O2W H22W 102(4) . . ?
H31W O3W H32W 106(3) . . ?
H41W O4W H42W 110(4) . . ?
H51W O5W H52W 110(4) . . ?
H61W O6W H62W 112(4) . . ?

loop_
_geom_bond_atom_site_label_1
_geom_bond_atom_site_label_2
_geom_bond_distance
_geom_bond_site_symmetry_2
_geom_bond_publ_flag
Cu O1H 1.9423(17) . ?
Cu O1H 1.9442(17) 2_666 ?
Cu N10P 2.0125(19) . ?
Cu N1P 2.022(2) . ?
Cu O1W 2.291(2) . ?
Cu Cu 2.8952(6) 2_666 ?
O1H Cu 1.9442(16) 2_666 ?
O1H H1H 0.844(10) . ?
N1P C2P 1.329(3) . ?
N1P C1AP 1.356(3) . ?
C1AP C4AP 1.402(3) . ?
C1AP C0AP 1.429(3) . ?
C2P C3P 1.392(4) . ?
C2P H2P 0.9300 . ?
C3P C4P 1.361(4) . ?
C3P H3P 0.9300 . ?
C4P C4AP 1.411(3) . ?
C4P H4P 0.9300 . ?
C4AP C5P 1.426(4) . ?
C5P C6P 1.354(4) . ?
C5P H5P 0.9300 . ?
C6P C6AP 1.431(4) . ?
C6P H6P 0.9300 . ?
C6AP C0AP 1.405(3) . ?
C6AP C7P 1.409(3) . ?
C7P C8P 1.361(4) . ?
C7P H7P 0.9300 . ?
C8P C9P 1.390(3) . ?
C8P H8P 0.9300 . ?
C9P N10P 1.330(3) . ?
C9P H9P 0.9300 . ?
N10P C0AP 1.355(3) . ?
N1 N2 1.314(3) . ?
N1 C7A 1.364(3) . ?
N2 N3 1.363(3) . ?
N3 C3A 1.334(3) . ?
C3A N4 1.372(3) . ?
C3A C7A 1.378(3) . ?
N4 C5 1.369(3) . ?
N4 C4 1.459(3) . ?
C4 H41 0.9601 . ?
C4 H42 0.9601 . ?
C4 H43 0.9601 . ?
C5 O5 1.222(3) . ?
C5 N6 1.393(3) . ?
N6 C7 1.401(3) . ?
N6 C6 1.468(3) . ?
C6 H61 0.9600 . ?
C6 H62 0.9600 . ?
C6 H63 0.9600 . ?
C7 O7 1.225(3) . ?
C7 C7A 1.423(4) . ?
O1W H11W 0.852(10) . ?
O1W H12W 0.844(10) . ?
O2W H21W 0.852(10) . ?
O2W H22W 0.850(10) . ?
O3W H31W 0.850(10) . ?
O3W H32W 0.851(10) . ?
O4W H41W 0.854(10) . ?
O4W H42W 0.854(10) . ?
O5W H51W 0.860(10) . ?
O5W H52W 0.856(10) . ?
O6W H61W 0.855(10) . ?
O6W H62W 0.852(10) . ?

loop_
_geom_hbond_atom_site_label_D
_geom_hbond_atom_site_label_H
_geom_hbond_atom_site_label_A
_geom_hbond_distance_DH
_geom_hbond_distance_HA
_geom_hbond_distance_DA
_geom_hbond_angle_DHA
_geom_hbond_site_symmetry_A
O1H H1H O3W 0.844(10) 2.091(13) 2.903(3) 161(3) .
O1W H11W O2W 0.852(10) 2.004(11) 2.851(3) 173(3) .
O1W H12W O7 0.844(10) 1.905(12) 2.739(3) 169(3) 2_566
O2W H21W N1 0.852(10) 2.048(18) 2.855(3) 158(4) 2_566
O2W H22W O4W 0.850(10) 2.025(16) 2.850(4) 163(4) 1_565
O3W H31W O4W 0.850(10) 1.971(12) 2.813(3) 171(3) .
O3W H32W O2W 0.851(10) 2.012(16) 2.826(3) 160(4) 2_666
O4W H41W O5W 0.854(10) 1.980(15) 2.814(4) 165(4) .
O4W H42W N3 0.854(10) 1.977(11) 2.830(3) 177(4) 2_656
O5W H51W O5 0.860(10) 2.014(14) 2.861(3) 168(4) 1_554
O5W H52W O6W 0.856(10) 2.33(4) 2.882(4) 123(3) 2_665
O6W H61W O1H 0.855(10) 2.011(12) 2.860(3) 172(4) .
O6W H62W O5W 0.852(10) 2.215(15) 3.049(4) 166(4) .
